data_1540526
loop_
_publ_author_name
'Li, Tian-Xiao'
'Yang, Ming-Hua'
'Wang, Xiao-Bing'
'Wang, Ying'
'Kong, Ling-Yi'

_publ_section_title
;
 Synergistic Antifungal Meroterpenes and Dioxolanone Derivatives from the
 Endophytic Fungus Guignardia sp.
;
_journal_issue 11
_journal_name_full 'Journal of natural products'
_journal_page_first 2511
_journal_page_last 2520
_journal_paper_doi 10.1021/acs.jnatprod.5b00008
_journal_volume 78
_journal_year 2015
_chemical_absolute_configuration ad
_chemical_formula_sum 'C17 H24 O5'
_chemical_formula_weight 308.36
_chemical_name_systematic
;
 ?
;
_space_group_crystal_system orthorhombic
_space_group_IT_number 19
_space_group_name_Hall 'P 2ac 2ab'
_space_group_name_H-M_alt 'P 21 21 21'
_symmetry_space_group_name_Hall 'P 2ac 2ab'
_symmetry_space_group_name_H-M 'P 21 21 21'
_atom_sites_solution_hydrogens geom
_audit_creation_method SHELXL-2013
_cell_angle_alpha 90
_cell_angle_beta 90
_cell_angle_gamma 90
_cell_formula_units_Z 4
_cell_length_a 7.23410(10)
_cell_length_b 12.0603(2)
_cell_length_c 19.2403(3)
_cell_measurement_reflns_used 5648
_cell_measurement_temperature 291(2)
_cell_measurement_theta_max 69.4921
_cell_measurement_theta_min 3.6619
_cell_volume 1678.63(4)
_computing_cell_refinement 'CrysAlisPro (Agilent Technologies)'
_computing_data_collection 'CrysAlisPro (Agilent Technologies)'
_computing_data_reduction 'CrysAlisPro (Agilent Technologies)'
_computing_molecular_graphics 'Ortep-3 (L. J. Farrugia, 2001)'
_computing_publication_material SHELXL-2013
_computing_structure_refinement 'SHELXL-2013 (Sheldrick, 2013)'
_computing_structure_solution 'SHELXS-97 (Sheldrick, 1997)'
_diffrn_ambient_temperature 291(2)
_diffrn_detector_area_resol_mean 15.9149
_diffrn_measured_fraction_theta_full 0.999
_diffrn_measured_fraction_theta_max 0.995
_diffrn_measurement_device_type 'Gemini S Ultra, Agilent Technologies'
_diffrn_measurement_method '\w scans'
_diffrn_radiation_type CuK\a
_diffrn_radiation_wavelength 1.54184
_diffrn_reflns_av_R_equivalents 0.0210
_diffrn_reflns_av_unetI/netI 0.0170
_diffrn_reflns_laue_measured_fraction_full 0.999
_diffrn_reflns_laue_measured_fraction_max 0.995
_diffrn_reflns_limit_h_max 6
_diffrn_reflns_limit_h_min -8
_diffrn_reflns_limit_k_max 14
_diffrn_reflns_limit_k_min -14
_diffrn_reflns_limit_l_max 23
_diffrn_reflns_limit_l_min -23
_diffrn_reflns_number 12311
_diffrn_reflns_point_group_measured_fraction_full 0.996
_diffrn_reflns_point_group_measured_fraction_max 0.986
_diffrn_reflns_theta_full 67.684
_diffrn_reflns_theta_max 69.620
_diffrn_reflns_theta_min 4.327
_diffrn_source 'Enhance Ultra (Cu) X-ray Source'
_exptl_absorpt_coefficient_mu 0.730
_exptl_absorpt_correction_T_max 1.00000
_exptl_absorpt_correction_T_min 0.87478
_exptl_absorpt_correction_type multi-scan
_exptl_absorpt_process_details
;
CrysAlisPro, Agilent Technologies,
Version 1.171.36.21 (release 14-08-2012 CrysAlis171 .NET)
(compiled Sep 14 2012,17:21:16)
Empirical absorption correction using spherical harmonics,
 implemented in SCALE3 ABSPACK scaling algorithm.
;
_exptl_crystal_colour colorless
_exptl_crystal_density_diffrn 1.220
_exptl_crystal_description block
_exptl_crystal_F_000 664
_exptl_crystal_size_max 0.390
_exptl_crystal_size_mid 0.310
_exptl_crystal_size_min 0.240
_refine_diff_density_max 0.127
_refine_diff_density_min -0.131
_refine_diff_density_rms 0.029
_refine_ls_abs_structure_details
;
 Flack x determined using 1133 quotients [(I+)-(I-)]/[(I+)+(I-)]
 (Parsons and Flack (2004), Acta Cryst. A60, s61).
;
_refine_ls_abs_structure_Flack 0.04(9)
_refine_ls_extinction_method none
_refine_ls_goodness_of_fit_ref 1.051
_refine_ls_hydrogen_treatment constr
_refine_ls_matrix_type full
_refine_ls_number_parameters 202
_refine_ls_number_reflns 3115
_refine_ls_number_restraints 0
_refine_ls_restrained_S_all 1.051
_refine_ls_R_factor_all 0.0392
_refine_ls_R_factor_gt 0.0358
_refine_ls_shift/su_max 0.000
_refine_ls_shift/su_mean 0.000
_refine_ls_structure_factor_coef Fsqd
_refine_ls_weighting_details 'w=1/[\s^2^(Fo^2^)+(0.0542P)^2^+0.1333P] where P=(Fo^2^+2Fc^2^)/3'
_refine_ls_weighting_scheme calc
_refine_ls_wR_factor_gt 0.0940
_refine_ls_wR_factor_ref 0.0978
_reflns_Friedel_coverage 0.708
_reflns_friedel_fraction_full 0.992
_reflns_friedel_fraction_max 0.974
_reflns_number_gt 2869
_reflns_number_total 3115
_reflns_threshold_expression 'I > 2\s(I)'
_cod_data_source_file np5b00008_si_002.cif
_cod_data_source_block shelxl
_cod_depositor_comments 'Adding full bibliography for 1540526.cif.'
_cod_database_code 1540526
_shelx_space_group_comment
;
The symmetry employed for this shelxl refinement is uniquely defined
by the following loop, which should always be used as a source of
symmetry information in preference to the above space-group names.
They are only intended as comments.
;
_shelx_estimated_absorpt_t_min 0.764
_shelx_estimated_absorpt_t_max 0.844
_shelxl_version_number 2013-4

loop_
_space_group_symop_operation_xyz
'x, y, z'
'-x+1/2, -y, z+1/2'
'x+1/2, -y+1/2, -z'
'-x, y+1/2, -z+1/2'

loop_
_atom_site_label
_atom_site_type_symbol
_atom_site_fract_x
_atom_site_fract_y
_atom_site_fract_z
_atom_site_U_iso_or_equiv
_atom_site_adp_type
_atom_site_occupancy
_atom_site_site_symmetry_order
_atom_site_calc_flag
_atom_site_refinement_flags_posn
_atom_site_refinement_flags_adp
O5 O 0.4000(2) 1.03501(15) 0.21193(8) 0.0597(4) Uani 1 1 d . .
O4 O 0.4540(2) 0.86794(16) 0.10422(9) 0.0640(5) Uani 1 1 d . .
H4 H 0.5574 0.8788 0.1203 0.096 Uiso 1 1 calc R U
O2 O -0.0888(3) 0.92906(17) 0.00644(9) 0.0675(5) Uani 1 1 d . .
H2 H -0.1727 0.8834 0.0069 0.101 Uiso 1 1 calc R U
O1 O -0.1992(2) 0.93130(16) 0.14379(9) 0.0601(4) Uani 1 1 d . .
O3 O 0.1376(3) 0.73195(19) 0.00393(11) 0.0749(6) Uani 1 1 d . .
H3 H 0.0526 0.7225 -0.0236 0.112 Uiso 1 1 calc R U
C2 C 0.0916(3) 0.98425(17) 0.18239(11) 0.0475(5) Uani 1 1 d . .
C1 C -0.0341(3) 0.94194(17) 0.13037(11) 0.0458(5) Uani 1 1 d . .
C3 C 0.2712(3) 0.99867(18) 0.16706(10) 0.0471(5) Uani 1 1 d . .
C6 C 0.0394(3) 0.90405(19) 0.05994(11) 0.0475(5) Uani 1 1 d . .
C4 C 0.3584(3) 0.9711(2) 0.09810(11) 0.0518(5) Uani 1 1 d . .
H4A H 0.4484 1.0290 0.0867 0.062 Uiso 1 1 calc R U
C7 C 0.0678(3) 0.7787(2) 0.06601(12) 0.0545(5) Uani 1 1 d . .
H7A H 0.1533 0.7636 0.1037 0.065 Uiso 1 1 calc R U
H7B H -0.0492 0.7438 0.0773 0.065 Uiso 1 1 calc R U
C5 C 0.2156(3) 0.9662(2) 0.04085(11) 0.0563(6) Uani 1 1 d . .
H5A H 0.2705 0.9309 0.0005 0.068 Uiso 1 1 calc R U
H5B H 0.1830 1.0414 0.0278 0.068 Uiso 1 1 calc R U
C10 C 0.3388(4) 1.0807(2) 0.27917(13) 0.0619(6) Uani 1 1 d . .
C9 C 0.1750(3) 1.0138(2) 0.30637(11) 0.0561(6) Uani 1 1 d . .
H9 H 0.1285 1.0506 0.3483 0.067 Uiso 1 1 calc R U
C8 C 0.0180(3) 1.0077(2) 0.25422(12) 0.0581(6) Uani 1 1 d . .
H8A H -0.0674 0.9496 0.2677 0.070 Uiso 1 1 calc R U
H8B H -0.0488 1.0775 0.2540 0.070 Uiso 1 1 calc R U
C14 C 0.2606(4) 0.9034(2) 0.32817(13) 0.0661(7) Uani 1 1 d . .
H14 H 0.2764 0.8589 0.2860 0.079 Uiso 1 1 calc R U
C12 C 0.4933(4) 1.0536(3) 0.32915(15) 0.0799(9) Uani 1 1 d . .
H12A H 0.4930 1.1048 0.3680 0.096 Uiso 1 1 calc R U
H12B H 0.6121 1.0580 0.3060 0.096 Uiso 1 1 calc R U
C13 C 0.4560(5) 0.9353(3) 0.35408(16) 0.0849(9) Uani 1 1 d . .
H13A H 0.4615 0.9317 0.4044 0.102 Uiso 1 1 calc R U
H13B H 0.5476 0.8848 0.3352 0.102 Uiso 1 1 calc R U
C11 C 0.3012(6) 1.2023(3) 0.26743(19) 0.0921(11) Uani 1 1 d . .
H11A H 0.2005 1.2105 0.2353 0.138 Uiso 1 1 calc R U
H11B H 0.4097 1.2371 0.2487 0.138 Uiso 1 1 calc R U
H11C H 0.2694 1.2368 0.3108 0.138 Uiso 1 1 calc R U
C15 C 0.1551(7) 0.8341(3) 0.37913(17) 0.0920(11) Uani 1 1 d . .
C16 C 0.0002(7) 0.8661(5) 0.4098(2) 0.1247(17) Uani 1 1 d . .
H16A H -0.0588 0.8193 0.4412 0.150 Uiso 1 1 calc R U
H16B H -0.0497 0.9355 0.4000 0.150 Uiso 1 1 calc R U
C17 C 0.2365(10) 0.7227(4) 0.3946(3) 0.148(2) Uani 1 1 d . .
H17A H 0.3472 0.7128 0.3678 0.222 Uiso 1 1 calc R U
H17B H 0.1490 0.6660 0.3826 0.222 Uiso 1 1 calc R U
H17C H 0.2654 0.7179 0.4432 0.222 Uiso 1 1 calc R U

loop_
_atom_site_aniso_label
_atom_site_aniso_U_11
_atom_site_aniso_U_22
_atom_site_aniso_U_33
_atom_site_aniso_U_23
_atom_site_aniso_U_13
_atom_site_aniso_U_12
O5 0.0412(8) 0.0861(11) 0.0517(8) -0.0251(8) 0.0033(7) -0.0117(8)
O4 0.0403(8) 0.0860(12) 0.0656(10) -0.0310(9) -0.0055(8) 0.0072(8)
O2 0.0547(10) 0.0954(13) 0.0526(9) 0.0145(8) -0.0165(8) -0.0098(9)
O1 0.0342(8) 0.0764(10) 0.0697(10) -0.0092(8) 0.0013(7) -0.0038(8)
O3 0.0551(10) 0.0983(13) 0.0714(11) -0.0388(10) -0.0033(9) 0.0051(10)
C2 0.0397(12) 0.0550(11) 0.0477(10) -0.0069(9) 0.0019(9) 0.0011(9)
C1 0.0371(11) 0.0477(10) 0.0525(11) 0.0019(8) -0.0001(9) 0.0005(9)
C3 0.0398(11) 0.0547(11) 0.0469(10) -0.0098(9) 0.0006(9) -0.0043(9)
C6 0.0381(10) 0.0625(12) 0.0420(9) 0.0003(8) -0.0064(9) -0.0041(9)
C4 0.0409(12) 0.0670(13) 0.0475(11) -0.0093(9) 0.0052(10) -0.0122(10)
C7 0.0474(13) 0.0634(12) 0.0527(11) -0.0110(10) -0.0025(10) -0.0005(10)
C5 0.0512(13) 0.0744(14) 0.0435(10) 0.0020(10) 0.0026(10) -0.0113(11)
C10 0.0603(15) 0.0741(14) 0.0513(12) -0.0244(11) 0.0078(11) -0.0138(13)
C9 0.0507(13) 0.0702(13) 0.0475(11) -0.0209(10) 0.0078(10) -0.0045(11)
C8 0.0451(13) 0.0745(15) 0.0549(12) -0.0126(10) 0.0099(10) 0.0012(11)
C14 0.0732(17) 0.0722(15) 0.0528(12) -0.0169(11) -0.0035(12) -0.0020(13)
C12 0.0664(18) 0.111(2) 0.0622(15) -0.0270(15) -0.0058(14) -0.0185(17)
C13 0.0733(18) 0.109(2) 0.0724(17) -0.0278(17) -0.0183(16) 0.0163(19)
C11 0.110(3) 0.0716(17) 0.095(2) -0.0237(16) 0.024(2) -0.0194(18)
C15 0.119(3) 0.093(2) 0.0647(17) 0.0057(15) -0.017(2) -0.027(2)
C16 0.133(4) 0.160(4) 0.081(2) 0.019(3) 0.009(3) -0.053(3)
C17 0.217(6) 0.096(3) 0.132(4) 0.029(3) -0.030(4) -0.014(3)

loop_
_atom_type_symbol
_atom_type_description
_atom_type_scat_dispersion_real
_atom_type_scat_dispersion_imag
_atom_type_scat_source
C C 0.0181 0.0091 'International Tables Vol C Tables 4.2.6.8 and 6.1.1.4'
H H 0.0000 0.0000 'International Tables Vol C Tables 4.2.6.8 and 6.1.1.4'
O O 0.0492 0.0322 'International Tables Vol C Tables 4.2.6.8 and 6.1.1.4'

loop_
_geom_angle_atom_site_label_1
_geom_angle_atom_site_label_2
_geom_angle_atom_site_label_3
_geom_angle
C3 O5 C10 118.56(17)
C4 O4 H4 109.5
C6 O2 H2 109.5
C7 O3 H3 109.5
C3 C2 C1 120.15(19)
C3 C2 C8 121.2(2)
C1 C2 C8 118.60(19)
O1 C1 C2 120.2(2)
O1 C1 C6 119.6(2)
C2 C1 C6 120.07(18)
O5 C3 C2 124.85(19)
O5 C3 C4 110.37(18)
C2 C3 C4 124.72(19)
O2 C6 C5 105.51(17)
O2 C6 C1 110.66(18)
C5 C6 C1 110.99(18)
O2 C6 C7 110.70(19)
C5 C6 C7 113.1(2)
C1 C6 C7 105.95(17)
O4 C4 C3 108.82(19)
O4 C4 C5 110.96(18)
C3 C4 C5 111.36(19)
O4 C4 H4A 108.5
C3 C4 H4A 108.5
C5 C4 H4A 108.5
O3 C7 C6 112.2(2)
O3 C7 H7A 109.2
C6 C7 H7A 109.2
O3 C7 H7B 109.2
C6 C7 H7B 109.2
H7A C7 H7B 107.9
C4 C5 C6 114.53(18)
C4 C5 H5A 108.6
C6 C5 H5A 108.6
C4 C5 H5B 108.6
C6 C5 H5B 108.6
H5A C5 H5B 107.6
O5 C10 C11 106.6(2)
O5 C10 C12 104.8(2)
C11 C10 C12 116.1(3)
O5 C10 C9 109.62(18)
C11 C10 C9 115.2(3)
C12 C10 C9 104.0(2)
C8 C9 C10 112.3(2)
C8 C9 C14 116.3(2)
C10 C9 C14 103.9(2)
C8 C9 H9 108.0
C10 C9 H9 108.0
C14 C9 H9 108.0
C2 C8 C9 110.53(19)
C2 C8 H8A 109.5
C9 C8 H8A 109.5
C2 C8 H8B 109.5
C9 C8 H8B 109.5
H8A C8 H8B 108.1
C15 C14 C9 117.4(3)
C15 C14 C13 113.2(3)
C9 C14 C13 104.0(2)
C15 C14 H14 107.3
C9 C14 H14 107.3
C13 C14 H14 107.3
C10 C12 C13 105.8(2)
C10 C12 H12A 110.6
C13 C12 H12A 110.6
C10 C12 H12B 110.6
C13 C12 H12B 110.6
H12A C12 H12B 108.7
C12 C13 C14 106.9(3)
C12 C13 H13A 110.3
C14 C13 H13A 110.3
C12 C13 H13B 110.3
C14 C13 H13B 110.3
H13A C13 H13B 108.6
C10 C11 H11A 109.5
C10 C11 H11B 109.5
H11A C11 H11B 109.5
C10 C11 H11C 109.5
H11A C11 H11C 109.5
H11B C11 H11C 109.5
C16 C15 C17 120.4(4)
C16 C15 C14 124.1(4)
C17 C15 C14 115.5(4)
C15 C16 H16A 120.0
C15 C16 H16B 120.0
H16A C16 H16B 120.0
C15 C17 H17A 109.5
C15 C17 H17B 109.5
H17A C17 H17B 109.5
C15 C17 H17C 109.5
H17A C17 H17C 109.5
H17B C17 H17C 109.5

loop_
_geom_bond_atom_site_label_1
_geom_bond_atom_site_label_2
_geom_bond_distance
O5 C3 1.343(3)
O5 C10 1.474(3)
O4 C4 1.428(3)
O4 H4 0.8200
O2 C6 1.418(3)
O2 H2 0.8200
O1 C1 1.228(3)
O3 C7 1.414(3)
O3 H3 0.8200
C2 C3 1.344(3)
C2 C1 1.446(3)
C2 C8 1.508(3)
C1 C6 1.526(3)
C3 C4 1.506(3)
C6 C5 1.523(3)
C6 C7 1.530(3)
C4 C5 1.511(3)
C4 H4A 0.9800
C7 H7A 0.9700
C7 H7B 0.9700
C5 H5A 0.9700
C5 H5B 0.9700
C10 C11 1.509(4)
C10 C12 1.510(4)
C10 C9 1.526(4)
C9 C8 1.517(3)
C9 C14 1.527(4)
C9 H9 0.9800
C8 H8A 0.9700
C8 H8B 0.9700
C14 C15 1.497(5)
C14 C13 1.547(4)
C14 H14 0.9800
C12 C13 1.529(5)
C12 H12A 0.9700
C12 H12B 0.9700
C13 H13A 0.9700
C13 H13B 0.9700
C11 H11A 0.9600
C11 H11B 0.9600
C11 H11C 0.9600
C15 C16 1.324(6)
C15 C17 1.497(6)
C16 H16A 0.9300
C16 H16B 0.9300
C17 H17A 0.9600
C17 H17B 0.9600
C17 H17C 0.9600

loop_
_geom_hbond_atom_site_label_D
_geom_hbond_atom_site_label_H
_geom_hbond_atom_site_label_A
_geom_hbond_distance_DH
_geom_hbond_distance_HA
_geom_hbond_distance_DA
_geom_hbond_angle_DHA
_geom_hbond_site_symmetry_A
O4 H4 O1 0.82 1.92 2.731(2) 167.3 1_655
O2 H2 O3 0.82 1.96 2.780(3) 172.5 3_465
O3 H3 O4 0.82 2.03 2.747(2) 146.5 3_465

loop_
_geom_torsion_atom_site_label_1
_geom_torsion_atom_site_label_2
_geom_torsion_atom_site_label_3
_geom_torsion_atom_site_label_4
_geom_torsion
C3 C2 C1 O1 -178.2(2)
C8 C2 C1 O1 3.9(3)
C3 C2 C1 C6 5.3(3)
C8 C2 C1 C6 -172.6(2)
C10 O5 C3 C2 -11.0(3)
C10 O5 C3 C4 171.7(2)
C1 C2 C3 O5 -178.4(2)
C8 C2 C3 O5 -0.6(4)
C1 C2 C3 C4 -1.6(3)
C8 C2 C3 C4 176.3(2)
O1 C1 C6 O2 38.6(3)
C2 C1 C6 O2 -144.9(2)
O1 C1 C6 C5 155.4(2)
C2 C1 C6 C5 -28.1(3)
O1 C1 C6 C7 -81.4(2)
C2 C1 C6 C7 95.1(2)
O5 C3 C4 O4 75.9(2)
C2 C3 C4 O4 -101.4(3)
O5 C3 C4 C5 -161.52(19)
C2 C3 C4 C5 21.2(3)
O2 C6 C7 O3 60.4(3)
C5 C6 C7 O3 -57.8(2)
C1 C6 C7 O3 -179.59(18)
O4 C4 C5 C6 76.9(3)
C3 C4 C5 C6 -44.4(3)
O2 C6 C5 C4 167.8(2)
C1 C6 C5 C4 47.9(3)
C7 C6 C5 C4 -71.0(3)
C3 O5 C10 C11 -87.2(3)
C3 O5 C10 C12 149.2(2)
C3 O5 C10 C9 38.1(3)
O5 C10 C9 C8 -54.9(3)
C11 C10 C9 C8 65.4(3)
C12 C10 C9 C8 -166.5(2)
O5 C10 C9 C14 71.7(2)
C11 C10 C9 C14 -168.1(2)
C12 C10 C9 C14 -39.9(2)
C3 C2 C8 C9 -16.8(3)
C1 C2 C8 C9 161.1(2)
C10 C9 C8 C2 44.1(3)
C14 C9 C8 C2 -75.5(3)
C8 C9 C14 C15 -77.0(3)
C10 C9 C14 C15 159.0(2)
C8 C9 C14 C13 157.2(2)
C10 C9 C14 C13 33.2(2)
O5 C10 C12 C13 -84.4(3)
C11 C10 C12 C13 158.2(3)
C9 C10 C12 C13 30.6(3)
C10 C12 C13 C14 -10.0(3)
C15 C14 C13 C12 -142.9(3)
C9 C14 C13 C12 -14.4(3)
C9 C14 C15 C16 -5.0(5)
C13 C14 C15 C16 116.2(4)
C9 C14 C15 C17 175.2(3)
C13 C14 C15 C17 -63.6(4)
